data_7031620
loop_
_publ_author_name
'Han, Min-Le'
'Duan, Ya-Ping'
'Li, Dong-Sheng'
'Wang, Hai-Bin'
'Zhao, Jun'
'Wang, Yao-Yu'

_publ_section_title
;
 Positional isomeric tunable two Co(ii) 6-connected 3-D frameworks with
 pentanuclear to binuclear units: structures, ion-exchange and magnetic
 properties.
;
_journal_issue 41
_journal_name_full 'Dalton transactions (Cambridge, England : 2003)'
_journal_page_first 15450
_journal_page_last 15456
_journal_paper_doi 10.1039/c4dt01086h
_journal_volume 43
_journal_year 2014
_chemical_formula_sum 'C86 H82 Cl2 Co5 N16 O22'
_chemical_formula_weight 2057.23
_chemical_name_systematic
; 
 ? 
;
_space_group_IT_number 2
_symmetry_cell_setting triclinic
_symmetry_space_group_name_Hall '-P 1'
_symmetry_space_group_name_H-M 'P -1'
_atom_sites_solution_hydrogens geom
_atom_sites_solution_primary direct
_atom_sites_solution_secondary difmap
_audit_creation_method SHELXL-97
_cell_angle_alpha 93.020(8)
_cell_angle_beta 94.659(5)
_cell_angle_gamma 101.286(6)
_cell_formula_units_Z 1
_cell_length_a 11.949(6)
_cell_length_b 12.429(5)
_cell_length_c 16.064(7)
_cell_measurement_temperature 296(2)
_cell_volume 2326.1(18)
_computing_structure_refinement 'SHELXL-97 (Sheldrick, 1997)'
_computing_structure_solution 'SHELXS-97 (Sheldrick, 1990)'
_diffrn_ambient_temperature 296(2)
_diffrn_measured_fraction_theta_full 0.998
_diffrn_measured_fraction_theta_max 0.998
_diffrn_radiation_monochromator graphite
_diffrn_radiation_source 'fine-focus sealed tube'
_diffrn_radiation_type MoK\a
_diffrn_radiation_wavelength 0.71073
_diffrn_reflns_av_R_equivalents 0.0498
_diffrn_reflns_av_sigmaI/netI 0.0463
_diffrn_reflns_limit_h_max 14
_diffrn_reflns_limit_h_min -14
_diffrn_reflns_limit_k_max 15
_diffrn_reflns_limit_k_min -15
_diffrn_reflns_limit_l_max 19
_diffrn_reflns_limit_l_min -19
_diffrn_reflns_number 21213
_diffrn_reflns_theta_full 25.50
_diffrn_reflns_theta_max 25.50
_diffrn_reflns_theta_min 1.75
_exptl_absorpt_coefficient_mu 1.009
_exptl_absorpt_correction_T_max 0.8552
_exptl_absorpt_correction_T_min 0.8160
_exptl_crystal_density_diffrn 1.469
_exptl_crystal_density_method 'not measured'
_exptl_crystal_F_000 1055
_exptl_crystal_size_max 0.21
_exptl_crystal_size_mid 0.18
_exptl_crystal_size_min 0.16
_refine_diff_density_max 0.810
_refine_diff_density_min -0.720
_refine_diff_density_rms 0.085
_refine_ls_extinction_method none
_refine_ls_goodness_of_fit_ref 1.031
_refine_ls_hydrogen_treatment mixed
_refine_ls_matrix_type full
_refine_ls_number_parameters 632
_refine_ls_number_reflns 8637
_refine_ls_number_restraints 386
_refine_ls_restrained_S_all 1.097
_refine_ls_R_factor_all 0.0562
_refine_ls_R_factor_gt 0.0499
_refine_ls_shift/su_max 0.001
_refine_ls_shift/su_mean 0.000
_refine_ls_structure_factor_coef Fsqd
_refine_ls_weighting_details 'calc w=1/[\s^2^(Fo^2^)+(0.0832P)^2^+1.8006P] where P=(Fo^2^+2Fc^2^)/3'
_refine_ls_weighting_scheme calc
_refine_ls_wR_factor_gt 0.1403
_refine_ls_wR_factor_ref 0.1480
_reflns_number_gt 7558
_reflns_number_total 8637
_reflns_threshold_expression >2sigma(I)
_cod_data_source_file c4dt01086h2.cif
_cod_data_source_block z
_cod_depositor_comments
;
The following automatic conversions were performed:

'_symmetry_cell_setting' value 'Triclinic' changed to 'triclinic'
according to
/usr/data/users/saulius/crontab/automatic-downloads/rss-feeds/RSC/lib/dictionaries/cif_core.dic
dictionary named 'cif_core.dic' version 2.4.2 from 2011-04-26.

Automatic conversion script
Id: cif_fix_values 2281 2013-09-26 08:29:07Z andrius 

 Adding full bibliography for 7031619--7031620.cif.
;
_cod_original_cell_volume 2326.2(18)
_cod_original_sg_symbol_H-M P-1
_cod_database_code 7031620

loop_
_symmetry_equiv_pos_as_xyz
'x, y, z'
'-x, -y, -z'

loop_
_atom_site_label
_atom_site_type_symbol
_atom_site_fract_x
_atom_site_fract_y
_atom_site_fract_z
_atom_site_U_iso_or_equiv
_atom_site_adp_type
_atom_site_occupancy
_atom_site_symmetry_multiplicity
_atom_site_calc_flag
_atom_site_refinement_flags
_atom_site_disorder_assembly
_atom_site_disorder_group
O8 O 0.9018(7) 0.2967(6) 1.0098(5) 0.153(2) Uani 0.702(4) 1 d PDU A 1
O9 O 0.9079(5) 0.1224(5) 0.9605(4) 0.1089(18) Uani 0.702(4) 1 d PDU A 1
O10 O 0.7339(4) 0.1800(6) 0.9542(5) 0.123(2) Uani 0.702(4) 1 d PDU A 1
O11 O 0.8684(7) 0.2504(7) 0.8695(4) 0.150(2) Uani 0.702(4) 1 d PDU A 1
O8' O 0.8638(14) 0.3203(8) 0.9278(10) 0.153(2) Uani 0.298(4) 1 d PDU A 2
O9' O 0.9534(9) 0.1924(12) 0.9867(9) 0.1089(18) Uani 0.298(4) 1 d PDU A 2
O10' O 0.7744(10) 0.2034(13) 1.0188(8) 0.123(2) Uani 0.298(4) 1 d PDU A 2
O11' O 0.8005(13) 0.1377(11) 0.8875(7) 0.150(2) Uani 0.298(4) 1 d PDU A 2
Co1 Co 0.5000 0.5000 0.5000 0.02818(15) Uani 1 2 d S . .
Co2 Co 0.65295(3) 0.69900(3) 0.42720(2) 0.03128(14) Uani 1 1 d . . .
Co3 Co 0.44793(4) 0.47437(3) 0.30432(3) 0.03367(14) Uani 1 1 d . . .
Cl1 Cl 0.85018(11) 0.21419(13) 0.95211(10) 0.0843(4) Uani 1 1 d DU . .
O1 O 0.4654(2) 0.31490(18) 0.34274(14) 0.0442(6) Uani 1 1 d . . .
O2 O 0.48264(19) 0.33057(17) 0.48281(13) 0.0356(5) Uani 1 1 d . . .
O3 O 0.4163(2) -0.37817(19) 0.27268(16) 0.0513(7) Uani 1 1 d . . .
O4 O 0.5370(2) -0.24103(19) 0.34860(15) 0.0430(6) Uani 1 1 d . . .
O5 O 0.58134(18) 0.53602(16) 0.39240(12) 0.0301(4) Uani 1 1 d . . .
H5A H 0.6367 0.4981 0.3972 0.045 Uiso 1 1 d R . .
O6 O 0.23159(19) 0.3601(2) 0.48458(15) 0.0431(6) Uani 1 1 d . . .
O7 O 0.34724(18) 0.49059(18) 0.42283(14) 0.0365(5) Uani 1 1 d . . .
N1 N 0.5495(3) 0.4477(2) 0.20419(17) 0.0436(7) Uani 1 1 d . . .
N2 N 0.5854(3) 0.3911(3) 0.07808(19) 0.0523(8) Uani 1 1 d . . .
N3 N 0.1635(3) 0.2675(3) -0.21325(19) 0.0587(9) Uani 1 1 d . . .
N4 N 0.2275(2) 0.2922(2) -0.33670(17) 0.0405(6) Uani 1 1 d . . .
N5 N 0.2983(3) 0.3937(3) 0.23085(18) 0.0459(7) Uani 1 1 d . . .
N6 N 0.1803(3) 0.2587(3) 0.1563(2) 0.0653(10) Uani 1 1 d . . .
N7 N 0.1776(3) -0.0057(3) 0.4451(2) 0.0546(8) Uani 1 1 d . . .
N8 N 0.2768(3) 0.1391(2) 0.52080(19) 0.0425(7) Uani 1 1 d . . .
C1 C 0.4843(3) 0.2796(2) 0.4121(2) 0.0332(6) Uani 1 1 d . . .
C2 C 0.5197(4) 0.1688(3) 0.4181(2) 0.0477(9) Uani 1 1 d . . .
H2A H 0.5994 0.1822 0.4405 0.057 Uiso 1 1 calc R . .
H2B H 0.4750 0.1285 0.4585 0.057 Uiso 1 1 calc R . .
C3 C 0.5068(3) 0.0960(3) 0.3386(2) 0.0423(8) Uani 1 1 d U . .
C4 C 0.4443(3) -0.0101(3) 0.3353(3) 0.0486(8) Uani 1 1 d U . .
H4 H 0.4039 -0.0329 0.3805 0.058 Uiso 1 1 calc R . .
C5 C 0.4399(4) -0.0837(3) 0.2670(3) 0.0616(11) Uani 1 1 d U . .
C6 C 0.5016(5) -0.0483(4) 0.2012(3) 0.0776(13) Uani 1 1 d U . .
H6 H 0.5011 -0.0968 0.1551 0.093 Uiso 1 1 calc R . .
C7 C 0.5638(5) 0.0572(4) 0.2026(3) 0.0753(13) Uani 1 1 d U . .
H7 H 0.6040 0.0797 0.1573 0.090 Uiso 1 1 calc R . .
C8 C 0.5668(4) 0.1304(3) 0.2715(3) 0.0578(10) Uani 1 1 d U . .
H8 H 0.6088 0.2019 0.2725 0.069 Uiso 1 1 calc R . .
C9 C 0.3774(4) -0.2015(4) 0.2676(4) 0.0841(16) Uani 1 1 d U . .
H9A H 0.3445 -0.2270 0.2111 0.101 Uiso 1 1 calc R . .
H9B H 0.3146 -0.2039 0.3025 0.101 Uiso 1 1 calc R . .
C10 C 0.4510(3) -0.2802(3) 0.2987(2) 0.0414(8) Uani 1 1 d . . .
C11 C 0.5052(3) 0.4090(3) 0.1277(2) 0.0514(9) Uani 1 1 d . . .
H11 H 0.4272 0.3957 0.1105 0.062 Uiso 1 1 calc R . .
C12 C 0.6646(4) 0.4534(4) 0.2020(3) 0.0614(11) Uani 1 1 d . . .
H12 H 0.7193 0.4776 0.2471 0.074 Uiso 1 1 calc R . .
C13 C 0.6881(4) 0.4188(4) 0.1251(3) 0.0632(11) Uani 1 1 d . . .
H13 H 0.7598 0.4149 0.1080 0.076 Uiso 1 1 calc R . .
C14 C 0.5639(4) 0.3524(4) -0.0118(2) 0.0620(11) Uani 1 1 d . . .
H14A H 0.6282 0.3224 -0.0290 0.074 Uiso 1 1 calc R . .
H14B H 0.5568 0.4140 -0.0452 0.074 Uiso 1 1 calc R . .
C15 C 0.4561(4) 0.2658(3) -0.0269(2) 0.0532(10) Uani 1 1 d . . .
C16 C 0.3586(4) 0.2877(4) -0.0701(2) 0.0548(10) Uani 1 1 d . . .
H16 H 0.3603 0.3568 -0.0900 0.066 Uiso 1 1 calc R . .
C17 C 0.2576(4) 0.2074(5) -0.0841(2) 0.0673(13) Uani 1 1 d . . .
C18 C 0.2569(5) 0.1057(5) -0.0514(3) 0.0795(16) Uani 1 1 d . . .
H18 H 0.1911 0.0508 -0.0597 0.095 Uiso 1 1 calc R . .
C19 C 0.3545(6) 0.0861(4) -0.0065(3) 0.0819(16) Uani 1 1 d . . .
H19 H 0.3531 0.0186 0.0163 0.098 Uiso 1 1 calc R . .
C20 C 0.4523(5) 0.1651(4) 0.0045(3) 0.0704(13) Uani 1 1 d . . .
H20 H 0.5174 0.1503 0.0337 0.084 Uiso 1 1 calc R . .
C21 C 0.1507(4) 0.2325(7) -0.1270(3) 0.099(2) Uani 1 1 d . . .
H21A H 0.0902 0.1675 -0.1293 0.118 Uiso 1 1 calc R . .
H21B H 0.1273 0.2903 -0.0938 0.118 Uiso 1 1 calc R . .
C22 C 0.2455(3) 0.2550(4) -0.2622(2) 0.0525(9) Uani 1 1 d . . .
H22 H 0.3079 0.2239 -0.2459 0.063 Uiso 1 1 calc R . .
C23 C 0.1272(3) 0.3297(3) -0.3351(2) 0.0508(9) Uani 1 1 d . . .
H23 H 0.0921 0.3602 -0.3792 0.061 Uiso 1 1 calc R . .
C24 C 0.0874(3) 0.3152(4) -0.2593(3) 0.0612(11) Uani 1 1 d . . .
H24 H 0.0210 0.3340 -0.2418 0.073 Uiso 1 1 calc R . .
C25 C 0.2702(4) 0.2858(3) 0.2145(2) 0.0541(10) Uani 1 1 d . . .
H25 H 0.3077 0.2356 0.2400 0.065 Uiso 1 1 calc R . .
C26 C 0.1502(4) 0.3541(5) 0.1337(3) 0.0746(14) Uani 1 1 d . . .
H26 H 0.0907 0.3608 0.0944 0.090 Uiso 1 1 calc R . .
C27 C 0.2238(4) 0.4377(4) 0.1795(3) 0.0612(11) Uani 1 1 d . . .
H27 H 0.2237 0.5122 0.1765 0.073 Uiso 1 1 calc R . .
C28 C 0.1222(5) 0.1446(4) 0.1280(3) 0.0801(16) Uani 1 1 d . . .
H28A H 0.1788 0.1019 0.1144 0.096 Uiso 1 1 calc R . .
H28B H 0.0713 0.1453 0.0779 0.096 Uiso 1 1 calc R . .
C29 C 0.0540(4) 0.0919(4) 0.1956(3) 0.0584(11) Uani 1 1 d . . .
C30 C 0.1023(4) 0.0310(4) 0.2513(3) 0.0637(12) Uani 1 1 d . . .
H30 H 0.1761 0.0203 0.2450 0.076 Uiso 1 1 calc R . .
C31 C 0.0464(4) -0.0156(3) 0.3168(3) 0.0592(11) Uani 1 1 d . . .
C32 C -0.0631(4) -0.0013(4) 0.3241(3) 0.0748(14) Uani 1 1 d . . .
H32 H -0.1025 -0.0310 0.3679 0.090 Uiso 1 1 calc R . .
C33 C -0.1158(4) 0.0566(5) 0.2676(4) 0.0871(17) Uani 1 1 d . . .
H33 H -0.1914 0.0629 0.2722 0.104 Uiso 1 1 calc R . .
C34 C -0.0566(5) 0.1062(5) 0.2032(4) 0.0791(14) Uani 1 1 d . . .
H34 H -0.0911 0.1479 0.1663 0.095 Uiso 1 1 calc R . .
C35 C 0.1027(5) -0.0783(4) 0.3786(3) 0.0848(17) Uani 1 1 d . . .
H35A H 0.0442 -0.1280 0.4039 0.102 Uiso 1 1 calc R . .
H35B H 0.1480 -0.1223 0.3495 0.102 Uiso 1 1 calc R . .
C36 C 0.2030(4) 0.1053(3) 0.4552(3) 0.0528(10) Uani 1 1 d . . .
H36 H 0.1723 0.1516 0.4202 0.063 Uiso 1 1 calc R . .
C37 C 0.2990(3) 0.0458(3) 0.5542(3) 0.0507(9) Uani 1 1 d . . .
H37 H 0.3485 0.0441 0.6016 0.061 Uiso 1 1 calc R . .
C38 C 0.2385(4) -0.0433(3) 0.5081(3) 0.0566(10) Uani 1 1 d . . .
H38 H 0.2384 -0.1165 0.5177 0.068 Uiso 1 1 calc R . .
C39 C 0.2496(3) 0.4379(3) 0.43818(19) 0.0351(7) Uani 1 1 d . B .
C40 C 0.1468(3) 0.4792(4) 0.4001(3) 0.0603(11) Uani 1 1 d D . .
H40A H 0.1441 0.4648 0.3406 0.072 Uiso 1 1 d R B .
H40B H 0.1628 0.5577 0.4109 0.072 Uiso 1 1 d R . .
C41 C 0.0344(6) 0.4381(7) 0.4219(5) 0.0513(16) Uani 0.50 1 d PU B -1
C42 C 0.001(2) 0.4902(19) 0.4925(14) 0.044(2) Uani 0.50 1 d PU B -1
H42A H 0.0512 0.5522 0.5230 0.052 Uiso 0.50 1 d PR B -1
C43 C -0.1058(6) 0.4612(6) 0.5220(4) 0.0433(14) Uani 0.50 1 d PU . -1
C44 C -0.1812(7) 0.3706(7) 0.4778(6) 0.0589(18) Uani 0.50 1 d PU B -1
H44 H -0.2529 0.3458 0.4962 0.071 Uiso 0.50 1 calc PR B -1
C45 C -0.1505(8) 0.3184(8) 0.4080(7) 0.072(2) Uani 0.50 1 d PU B -1
H45 H -0.2025 0.2609 0.3784 0.086 Uiso 0.50 1 calc PR B -1
C46 C -0.0422(8) 0.3514(8) 0.3819(6) 0.066(2) Uani 0.50 1 d PU B -1
H46 H -0.0213 0.3137 0.3361 0.079 Uiso 0.50 1 calc PR B -1

loop_
_atom_site_aniso_label
_atom_site_aniso_U_11
_atom_site_aniso_U_22
_atom_site_aniso_U_33
_atom_site_aniso_U_23
_atom_site_aniso_U_13
_atom_site_aniso_U_12
O8 0.162(5) 0.123(4) 0.156(4) -0.012(3) -0.034(4) 0.007(4)
O9 0.083(3) 0.118(4) 0.130(4) 0.011(3) 0.010(3) 0.028(3)
O10 0.072(3) 0.134(4) 0.165(5) 0.009(4) 0.015(3) 0.024(3)
O11 0.152(5) 0.168(4) 0.117(4) 0.041(3) -0.010(3) 0.002(4)
O8' 0.162(5) 0.123(4) 0.156(4) -0.012(3) -0.034(4) 0.007(4)
O9' 0.083(3) 0.118(4) 0.130(4) 0.011(3) 0.010(3) 0.028(3)
O10' 0.072(3) 0.134(4) 0.165(5) 0.009(4) 0.015(3) 0.024(3)
O11' 0.152(5) 0.168(4) 0.117(4) 0.041(3) -0.010(3) 0.002(4)
Co1 0.0311(3) 0.0236(3) 0.0275(3) -0.0058(2) 0.0037(2) 0.0015(2)
Co2 0.0322(2) 0.0265(2) 0.0317(2) -0.00114(17) -0.00136(17) 0.00006(17)
Co3 0.0410(3) 0.0250(2) 0.0318(2) -0.00638(17) -0.00460(18) 0.00450(18)
Cl1 0.0518(7) 0.0989(10) 0.0961(9) 0.0018(8) -0.0060(6) 0.0066(6)
O1 0.0690(17) 0.0280(11) 0.0357(12) -0.0059(10) -0.0011(11) 0.0147(11)
O2 0.0444(13) 0.0274(11) 0.0340(11) -0.0074(9) 0.0070(9) 0.0057(9)
O3 0.0662(17) 0.0304(12) 0.0522(15) -0.0048(11) -0.0187(13) 0.0092(11)
O4 0.0418(13) 0.0331(12) 0.0503(14) 0.0007(10) -0.0099(11) 0.0043(10)
O5 0.0335(11) 0.0262(10) 0.0296(10) -0.0043(8) 0.0018(8) 0.0059(8)
O6 0.0328(12) 0.0493(14) 0.0443(13) 0.0079(11) -0.0019(10) 0.0024(10)
O7 0.0340(12) 0.0380(12) 0.0361(11) -0.0005(9) 0.0029(9) 0.0049(9)
N1 0.0543(18) 0.0390(15) 0.0351(14) -0.0059(12) 0.0016(13) 0.0066(13)
N2 0.0531(19) 0.063(2) 0.0390(16) -0.0120(15) 0.0046(14) 0.0102(16)
N3 0.0400(17) 0.095(3) 0.0356(16) 0.0025(17) 0.0068(13) -0.0015(17)
N4 0.0386(15) 0.0427(16) 0.0364(14) 0.0020(12) 0.0017(12) -0.0002(12)
N5 0.0457(17) 0.0471(17) 0.0389(15) -0.0042(13) -0.0037(13) -0.0004(13)
N6 0.063(2) 0.073(2) 0.0421(18) -0.0081(17) -0.0067(16) -0.0231(19)
N7 0.057(2) 0.0359(16) 0.060(2) -0.0068(15) -0.0049(16) -0.0100(14)
N8 0.0431(16) 0.0311(14) 0.0473(16) -0.0019(12) -0.0025(13) -0.0029(12)
C1 0.0360(16) 0.0244(14) 0.0375(16) -0.0063(12) 0.0038(13) 0.0041(12)
C2 0.070(3) 0.0350(18) 0.0418(19) -0.0031(15) 0.0038(17) 0.0212(17)
C3 0.060(2) 0.0289(15) 0.0429(17) -0.0011(13) 0.0066(15) 0.0212(14)
C4 0.052(2) 0.0331(16) 0.063(2) 0.0003(15) -0.0004(17) 0.0181(15)
C5 0.076(3) 0.0373(18) 0.069(2) -0.0137(17) -0.033(2) 0.0284(17)
C6 0.130(4) 0.058(2) 0.052(2) -0.0168(19) -0.013(2) 0.050(2)
C7 0.121(4) 0.071(3) 0.048(2) 0.006(2) 0.023(2) 0.048(3)
C8 0.083(3) 0.0427(19) 0.056(2) 0.0087(17) 0.0218(19) 0.0263(19)
C9 0.075(3) 0.044(2) 0.125(4) -0.020(2) -0.050(3) 0.022(2)
C10 0.0452(19) 0.0309(17) 0.0461(19) -0.0070(14) -0.0068(15) 0.0104(14)
C11 0.049(2) 0.066(2) 0.0370(18) -0.0097(17) 0.0008(15) 0.0110(18)
C12 0.052(2) 0.078(3) 0.045(2) -0.015(2) -0.0008(17) -0.004(2)
C13 0.050(2) 0.084(3) 0.053(2) -0.014(2) 0.0051(18) 0.012(2)
C14 0.065(3) 0.079(3) 0.040(2) -0.010(2) 0.0071(18) 0.012(2)
C15 0.074(3) 0.060(2) 0.0273(16) -0.0077(16) 0.0038(16) 0.018(2)
C16 0.067(3) 0.059(2) 0.0381(19) 0.0060(17) 0.0071(18) 0.011(2)
C17 0.061(3) 0.104(4) 0.0298(18) 0.001(2) 0.0094(17) -0.001(2)
C18 0.100(4) 0.077(3) 0.047(2) -0.013(2) 0.023(3) -0.019(3)
C19 0.124(5) 0.063(3) 0.061(3) 0.002(2) 0.022(3) 0.019(3)
C20 0.095(4) 0.064(3) 0.054(3) -0.001(2) 0.005(2) 0.024(3)
C21 0.060(3) 0.190(7) 0.044(2) 0.031(3) 0.016(2) 0.011(4)
C22 0.0396(19) 0.078(3) 0.0392(19) 0.0094(18) 0.0043(15) 0.0075(18)
C23 0.0385(19) 0.060(2) 0.051(2) 0.0039(18) 0.0012(16) 0.0036(17)
C24 0.037(2) 0.083(3) 0.058(2) -0.007(2) 0.0073(18) 0.002(2)
C25 0.056(2) 0.050(2) 0.046(2) -0.0067(17) -0.0057(17) -0.0080(18)
C26 0.056(3) 0.095(4) 0.061(3) 0.001(3) -0.020(2) 0.000(3)
C27 0.053(2) 0.070(3) 0.057(2) -0.001(2) -0.0099(19) 0.010(2)
C28 0.076(3) 0.088(4) 0.050(2) -0.022(2) 0.003(2) -0.038(3)
C29 0.048(2) 0.062(3) 0.049(2) -0.0152(19) -0.0033(18) -0.0183(19)
C30 0.046(2) 0.064(3) 0.068(3) -0.023(2) 0.001(2) -0.0130(19)
C31 0.053(2) 0.053(2) 0.058(2) -0.0189(19) -0.0055(19) -0.0136(18)
C32 0.067(3) 0.079(3) 0.068(3) -0.004(3) 0.013(2) -0.011(3)
C33 0.048(3) 0.105(4) 0.107(4) 0.003(4) 0.018(3) 0.007(3)
C34 0.066(3) 0.080(3) 0.082(3) -0.003(3) -0.008(3) 0.000(3)
C35 0.101(4) 0.047(2) 0.086(4) -0.016(2) -0.029(3) -0.016(3)
C36 0.059(2) 0.0356(18) 0.055(2) -0.0014(16) -0.0129(18) -0.0042(17)
C37 0.050(2) 0.0364(19) 0.063(2) 0.0039(17) -0.0009(18) 0.0025(16)
C38 0.060(2) 0.0319(18) 0.073(3) 0.0007(18) 0.001(2) 0.0017(17)
C39 0.0325(16) 0.0413(18) 0.0322(15) -0.0027(14) 0.0019(12) 0.0105(13)
C40 0.043(2) 0.080(3) 0.064(3) 0.014(2) 0.0024(18) 0.026(2)
C41 0.040(3) 0.066(4) 0.055(4) 0.020(3) 0.006(3) 0.023(3)
C42 0.030(3) 0.054(5) 0.051(5) 0.016(3) 0.002(4) 0.014(4)
C43 0.034(3) 0.050(3) 0.051(3) 0.011(3) 0.005(3) 0.015(3)
C44 0.047(3) 0.052(4) 0.079(4) -0.001(3) 0.017(3) 0.007(3)
C45 0.062(4) 0.062(4) 0.088(5) -0.013(4) 0.019(4) 0.004(3)
C46 0.060(4) 0.069(4) 0.075(4) -0.002(4) 0.019(3) 0.023(3)

loop_
_atom_type_symbol
_atom_type_description
_atom_type_scat_dispersion_real
_atom_type_scat_dispersion_imag
_atom_type_scat_source
C C 0.0033 0.0016 'International Tables Vol C Tables 4.2.6.8 and 6.1.1.4'
H H 0.0000 0.0000 'International Tables Vol C Tables 4.2.6.8 and 6.1.1.4'
N N 0.0061 0.0033 'International Tables Vol C Tables 4.2.6.8 and 6.1.1.4'
O O 0.0106 0.0060 'International Tables Vol C Tables 4.2.6.8 and 6.1.1.4'
Cl Cl 0.1484 0.1585 'International Tables Vol C Tables 4.2.6.8 and 6.1.1.4'
Co Co 0.3494 0.9721 'International Tables Vol C Tables 4.2.6.8 and 6.1.1.4'

loop_
_geom_angle_atom_site_label_1
_geom_angle_atom_site_label_2
_geom_angle_atom_site_label_3
_geom_angle
_geom_angle_site_symmetry_1
_geom_angle_site_symmetry_3
O2 Co1 O2 180.000(1) . 2_666
O2 Co1 O5 95.87(8) . .
O2 Co1 O5 84.13(8) 2_666 .
O2 Co1 O5 84.13(8) . 2_666
O2 Co1 O5 95.87(8) 2_666 2_666
O5 Co1 O5 180.000(1) . 2_666
O2 Co1 O7 89.88(9) . .
O2 Co1 O7 90.12(9) 2_666 .
O5 Co1 O7 85.29(9) . .
O5 Co1 O7 94.71(9) 2_666 .
O2 Co1 O7 90.12(9) . 2_666
O2 Co1 O7 89.88(9) 2_666 2_666
O5 Co1 O7 94.71(9) . 2_666
O5 Co1 O7 85.29(9) 2_666 2_666
O7 Co1 O7 180.000(1) . 2_666
O5 Co2 O4 94.10(9) . 1_565
O5 Co2 N4 93.08(10) . 2_665
O4 Co2 N4 92.53(11) 1_565 2_665
O5 Co2 N8 172.51(10) . 2_666
O4 Co2 N8 90.18(11) 1_565 2_666
N4 Co2 N8 92.86(12) 2_665 2_666
O5 Co2 O6 87.05(9) . 2_666
O4 Co2 O6 176.46(10) 1_565 2_666
N4 Co2 O6 90.76(11) 2_665 2_666
N8 Co2 O6 88.32(11) 2_666 2_666
O5 Co2 O2 80.22(8) . 2_666
O4 Co2 O2 87.58(10) 1_565 2_666
N4 Co2 O2 173.29(9) 2_665 2_666
N8 Co2 O2 93.85(10) 2_666 2_666
O6 Co2 O2 89.32(9) 2_666 2_666
O3 Co3 O5 96.08(9) 1_565 .
O3 Co3 N5 90.26(12) 1_565 .
O5 Co3 N5 169.64(10) . .
O3 Co3 N1 97.42(12) 1_565 .
O5 Co3 N1 96.77(10) . .
N5 Co3 N1 90.50(12) . .
O3 Co3 O1 174.41(11) 1_565 .
O5 Co3 O1 86.16(9) . .
N5 Co3 O1 86.81(11) . .
N1 Co3 O1 87.37(11) . .
O3 Co3 O7 88.40(10) 1_565 .
O5 Co3 O7 79.84(9) . .
N5 Co3 O7 92.20(11) . .
N1 Co3 O7 173.57(10) . .
O1 Co3 O7 86.95(9) . .
O8 Cl1 O10 115.7(4) . .
O8 Cl1 O8' 62.6(7) . .
O10 Cl1 O8' 104.8(8) . .
O8 Cl1 O11' 174.3(7) . .
O10 Cl1 O11' 66.8(7) . .
O8' Cl1 O11' 112.0(6) . .
O8 Cl1 O9' 70.1(7) . .
O10 Cl1 O9' 140.6(7) . .
O8' Cl1 O9' 111.3(6) . .
O11' Cl1 O9' 111.6(6) . .
O8 Cl1 O11 108.8(4) . .
O10 Cl1 O11 107.0(4) . .
O8' Cl1 O11 52.8(7) . .
O11' Cl1 O11 65.5(6) . .
O9' Cl1 O11 107.2(7) . .
O8 Cl1 O9 108.6(4) . .
O10 Cl1 O9 110.7(4) . .
O8' Cl1 O9 143.1(7) . .
O11' Cl1 O9 74.4(7) . .
O9' Cl1 O9 40.4(6) . .
O11 Cl1 O9 105.6(4) . .
O8 Cl1 O10' 76.6(7) . .
O10 Cl1 O10' 46.0(6) . .
O8' Cl1 O10' 108.2(6) . .
O11' Cl1 O10' 107.7(6) . .
O9' Cl1 O10' 105.7(6) . .
O11 Cl1 O10' 146.4(7) . .
O9 Cl1 O10' 103.6(7) . .
C1 O1 Co3 132.8(2) . .
C1 O2 Co1 123.8(2) . .
C1 O2 Co2 128.1(2) . 2_666
Co1 O2 Co2 92.10(8) . 2_666
C10 O3 Co3 136.5(2) . 1_545
C10 O4 Co2 137.0(2) . 1_545
Co3 O5 Co2 128.06(10) . .
Co3 O5 Co1 99.36(9) . .
Co2 O5 Co1 97.48(8) . .
Co3 O5 H5A 116.1 . .
Co2 O5 H5A 107.8 . .
Co1 O5 H5A 101.7 . .
C39 O6 Co2 130.4(2) . 2_666
C39 O7 Co1 124.6(2) . .
C39 O7 Co3 129.4(2) . .
Co1 O7 Co3 89.50(9) . .
C11 N1 C12 104.1(3) . .
C11 N1 Co3 123.4(3) . .
C12 N1 Co3 132.1(2) . .
C11 N2 C13 106.9(3) . .
C11 N2 C14 125.4(3) . .
C13 N2 C14 127.7(3) . .
C22 N3 C24 106.7(3) . .
C22 N3 C21 128.0(4) . .
C24 N3 C21 125.2(4) . .
C22 N4 C23 105.5(3) . .
C22 N4 Co2 122.8(3) . 2_665
C23 N4 Co2 131.4(2) . 2_665
C25 N5 C27 106.2(3) . .
C25 N5 Co3 123.9(3) . .
C27 N5 Co3 129.0(3) . .
C25 N6 C26 107.3(4) . .
C25 N6 C28 124.8(4) . .
C26 N6 C28 127.7(4) . .
C36 N7 C38 107.0(3) . .
C36 N7 C35 129.4(4) . .
C38 N7 C35 123.6(4) . .
C36 N8 C37 105.6(3) . .
C36 N8 Co2 130.0(3) . 2_666
C37 N8 Co2 124.4(2) . 2_666
O1 C1 O2 125.8(3) . .
O1 C1 C2 120.1(3) . .
O2 C1 C2 113.9(3) . .
C3 C2 C1 117.2(3) . .
C3 C2 H2A 108.0 . .
C1 C2 H2A 108.0 . .
C3 C2 H2B 108.0 . .
C1 C2 H2B 108.0 . .
H2A C2 H2B 107.2 . .
C4 C3 C8 119.2(4) . .
C4 C3 C2 119.9(3) . .
C8 C3 C2 120.5(4) . .
C3 C4 C5 122.1(4) . .
C3 C4 H4 118.9 . .
C5 C4 H4 118.9 . .
C6 C5 C4 117.8(4) . .
C6 C5 C9 121.1(4) . .
C4 C5 C9 120.9(5) . .
C7 C6 C5 121.3(4) . .
C7 C6 H6 119.4 . .
C5 C6 H6 119.4 . .
C6 C7 C8 120.2(5) . .
C6 C7 H7 119.9 . .
C8 C7 H7 119.9 . .
C3 C8 C7 119.4(4) . .
C3 C8 H8 120.3 . .
C7 C8 H8 120.3 . .
C5 C9 C10 114.8(4) . .
C5 C9 H9A 108.6 . .
C10 C9 H9A 108.6 . .
C5 C9 H9B 108.6 . .
C10 C9 H9B 108.6 . .
H9A C9 H9B 107.6 . .
O3 C10 O4 127.4(3) . .
O3 C10 C9 115.3(3) . .
O4 C10 C9 117.4(3) . .
N1 C11 N2 112.3(4) . .
N1 C11 H11 123.8 . .
N2 C11 H11 123.8 . .
C13 C12 N1 110.7(4) . .
C13 C12 H12 124.7 . .
N1 C12 H12 124.7 . .
C12 C13 N2 105.9(4) . .
C12 C13 H13 127.0 . .
N2 C13 H13 127.0 . .
N2 C14 C15 110.5(3) . .
N2 C14 H14A 109.6 . .
C15 C14 H14A 109.6 . .
N2 C14 H14B 109.6 . .
C15 C14 H14B 109.6 . .
H14A C14 H14B 108.1 . .
C20 C15 C16 119.3(4) . .
C20 C15 C14 119.9(4) . .
C16 C15 C14 120.8(4) . .
C15 C16 C17 121.1(4) . .
C15 C16 H16 119.5 . .
C17 C16 H16 119.5 . .
C18 C17 C16 118.0(5) . .
C18 C17 C21 120.6(5) . .
C16 C17 C21 121.2(5) . .
C19 C18 C17 120.1(5) . .
C19 C18 H18 120.0 . .
C17 C18 H18 120.0 . .
C20 C19 C18 120.5(5) . .
C20 C19 H19 119.8 . .
C18 C19 H19 119.8 . .
C19 C20 C15 121.0(5) . .
C19 C20 H20 119.5 . .
C15 C20 H20 119.5 . .
N3 C21 C17 113.8(4) . .
N3 C21 H21A 108.8 . .
C17 C21 H21A 108.8 . .
N3 C21 H21B 108.8 . .
C17 C21 H21B 108.8 . .
H21A C21 H21B 107.7 . .
N4 C22 N3 111.8(4) . .
N4 C22 H22 124.1 . .
N3 C22 H22 124.1 . .
C24 C23 N4 109.2(4) . .
C24 C23 H23 125.4 . .
N4 C23 H23 125.4 . .
C23 C24 N3 106.8(4) . .
C23 C24 H24 126.6 . .
N3 C24 H24 126.6 . .
N5 C25 N6 110.9(4) . .
N5 C25 H25 124.5 . .
N6 C25 H25 124.5 . .
C27 C26 N6 106.8(4) . .
C27 C26 H26 126.6 . .
N6 C26 H26 126.6 . .
C26 C27 N5 108.7(4) . .
C26 C27 H27 125.7 . .
N5 C27 H27 125.7 . .
N6 C28 C29 110.5(4) . .
N6 C28 H28A 109.6 . .
C29 C28 H28A 109.6 . .
N6 C28 H28B 109.6 . .
C29 C28 H28B 109.6 . .
H28A C28 H28B 108.1 . .
C30 C29 C34 119.1(4) . .
C30 C29 C28 120.0(4) . .
C34 C29 C28 120.8(5) . .
C29 C30 C31 122.9(4) . .
C29 C30 H30 118.5 . .
C31 C30 H30 118.5 . .
C32 C31 C30 117.8(5) . .
C32 C31 C35 120.4(5) . .
C30 C31 C35 121.8(5) . .
C31 C32 C33 120.9(5) . .
C31 C32 H32 119.6 . .
C33 C32 H32 119.6 . .
C32 C33 C34 120.6(5) . .
C32 C33 H33 119.7 . .
C34 C33 H33 119.7 . .
C29 C34 C33 118.6(5) . .
C29 C34 H34 120.7 . .
C33 C34 H34 120.7 . .
N7 C35 C31 112.6(4) . .
N7 C35 H35A 109.1 . .
C31 C35 H35A 109.1 . .
N7 C35 H35B 109.1 . .
C31 C35 H35B 109.1 . .
H35A C35 H35B 107.8 . .
N8 C36 N7 111.0(3) . .
N8 C36 H36 124.5 . .
N7 C36 H36 124.5 . .
C38 C37 N8 109.8(4) . .
C38 C37 H37 125.1 . .
N8 C37 H37 125.1 . .
C37 C38 N7 106.6(3) . .
C37 C38 H38 126.7 . .
N7 C38 H38 126.7 . .
O6 C39 O7 126.0(3) . .
O6 C39 C40 117.9(3) . .
O7 C39 C40 116.0(3) . .
C41 C40 C39 121.6(4) . .
C41 C40 C43 62.6(5) . 2_566
C39 C40 C43 102.9(4) . 2_566
C41 C40 H40A 106.1 . .
C39 C40 H40A 106.5 . .
C43 C40 H40A 149.8 2_566 .
C41 C40 H40B 107.9 . .
C39 C40 H40B 107.1 . .
C43 C40 H40B 57.0 2_566 .
H40A C40 H40B 106.9 . .
C46 C41 C42 117.6(13) . .
C46 C41 C40 126.0(7) . .
C42 C41 C40 116.3(12) . .
C43 C42 C41 123.8(16) . .
C43 C42 H42A 114.5 . .
C41 C42 H42A 121.6 . .
C42 C43 C44 115.7(9) . .
C42 C43 C40 124.9(9) . 2_566
C44 C43 C40 119.3(6) . 2_566
C45 C44 C43 121.3(8) . .
C45 C44 H44 119.3 . .
C43 C44 H44 119.3 . .
C44 C45 C46 120.0(9) . .
C44 C45 H45 120.0 . .
C46 C45 H45 120.0 . .
C41 C46 C45 121.4(9) . .
C41 C46 H46 119.3 . .
C45 C46 H46 119.3 . .

loop_
_geom_bond_atom_site_label_1
_geom_bond_atom_site_label_2
_geom_bond_distance
_geom_bond_site_symmetry_2
O8 Cl1 1.360(6) .
O9 Cl1 1.451(5) .
O10 Cl1 1.375(5) .
O11 Cl1 1.444(6) .
O8' Cl1 1.379(9) .
O9' Cl1 1.392(8) .
O10' Cl1 1.452(9) .
O11' Cl1 1.382(9) .
Co1 O2 2.077(2) .
Co1 O2 2.077(2) 2_666
Co1 O5 2.078(2) .
Co1 O5 2.078(2) 2_666
Co1 O7 2.101(2) .
Co1 O7 2.101(2) 2_666
Co2 O5 2.067(2) .
Co2 O4 2.071(2) 1_565
Co2 N4 2.112(3) 2_665
Co2 N8 2.122(3) 2_666
Co2 O6 2.154(2) 2_666
Co2 O2 2.248(2) 2_666
Co3 O3 2.024(3) 1_565
Co3 O5 2.043(2) .
Co3 N5 2.103(3) .
Co3 N1 2.142(3) .
Co3 O1 2.150(2) .
Co3 O7 2.354(2) .
O1 C1 1.239(4) .
O2 C1 1.274(4) .
O2 Co2 2.248(2) 2_666
O3 C10 1.245(4) .
O3 Co3 2.024(3) 1_545
O4 C10 1.251(4) .
O4 Co2 2.071(2) 1_545
O5 H5A 0.8851 .
O6 C39 1.248(4) .
O6 Co2 2.154(2) 2_666
O7 C39 1.272(4) .
N1 C11 1.324(5) .
N1 C12 1.367(5) .
N2 C11 1.340(5) .
N2 C13 1.361(5) .
N2 C14 1.484(5) .
N3 C22 1.333(5) .
N3 C24 1.369(6) .
N3 C21 1.485(5) .
N4 C22 1.322(5) .
N4 C23 1.369(5) .
N4 Co2 2.112(3) 2_665
N5 C25 1.323(5) .
N5 C27 1.376(5) .
N6 C25 1.343(5) .
N6 C26 1.364(7) .
N6 C28 1.482(6) .
N7 C36 1.352(5) .
N7 C38 1.355(5) .
N7 C35 1.478(5) .
N8 C36 1.313(5) .
N8 C37 1.366(5) .
N8 Co2 2.122(3) 2_666
C1 C2 1.523(4) .
C2 C3 1.506(5) .
C2 H2A 0.9700 .
C2 H2B 0.9700 .
C3 C4 1.378(5) .
C3 C8 1.383(5) .
C4 C5 1.382(6) .
C4 H4 0.9300 .
C5 C6 1.379(7) .
C5 C9 1.508(6) .
C6 C7 1.372(8) .
C6 H6 0.9300 .
C7 C8 1.389(6) .
C7 H7 0.9300 .
C8 H8 0.9300 .
C9 C10 1.515(5) .
C9 H9A 0.9700 .
C9 H9B 0.9700 .
C11 H11 0.9300 .
C12 C13 1.355(6) .
C12 H12 0.9300 .
C13 H13 0.9300 .
C14 C15 1.502(6) .
C14 H14A 0.9700 .
C14 H14B 0.9700 .
C15 C20 1.368(6) .
C15 C16 1.388(6) .
C16 C17 1.401(6) .
C16 H16 0.9300 .
C17 C18 1.393(8) .
C17 C21 1.496(7) .
C18 C19 1.391(8) .
C18 H18 0.9300 .
C19 C20 1.364(8) .
C19 H19 0.9300 .
C20 H20 0.9300 .
C21 H21A 0.9700 .
C21 H21B 0.9700 .
C22 H22 0.9300 .
C23 C24 1.351(6) .
C23 H23 0.9300 .
C24 H24 0.9300 .
C25 H25 0.9300 .
C26 C27 1.360(6) .
C26 H26 0.9300 .
C27 H27 0.9300 .
C28 C29 1.511(6) .
C28 H28A 0.9700 .
C28 H28B 0.9700 .
C29 C30 1.366(7) .
C29 C34 1.382(7) .
C30 C31 1.384(6) .
C30 H30 0.9300 .
C31 C32 1.368(7) .
C31 C35 1.491(7) .
C32 C33 1.374(8) .
C32 H32 0.9300 .
C33 C34 1.403(8) .
C33 H33 0.9300 .
C34 H34 0.9300 .
C35 H35A 0.9700 .
C35 H35B 0.9700 .
C36 H36 0.9300 .
C37 C38 1.346(5) .
C37 H37 0.9300 .
C38 H38 0.9300 .
C39 C40 1.518(5) .
C40 C41 1.419(8) .
C40 C43 1.580(7) 2_566
C40 H40A 0.9600 .
C40 H40B 0.9601 .
C41 C46 1.363(13) .
C41 C42 1.40(2) .
C42 C43 1.39(3) .
C42 H42A 0.9600 .
C43 C44 1.413(11) .
C43 C40 1.580(7) 2_566
C44 C45 1.378(12) .
C44 H44 0.9300 .
C45 C46 1.384(12) .
C45 H45 0.9300 .
C46 H46 0.9300 .

loop_
_geom_torsion_atom_site_label_1
_geom_torsion_atom_site_label_2
_geom_torsion_atom_site_label_3
_geom_torsion_atom_site_label_4
_geom_torsion
_geom_torsion_site_symmetry_1
_geom_torsion_site_symmetry_4
O3 Co3 O1 C1 -73.2(10) 1_565 .
O5 Co3 O1 C1 40.6(3) . .
N5 Co3 O1 C1 -131.7(3) . .
N1 Co3 O1 C1 137.6(3) . .
O7 Co3 O1 C1 -39.4(3) . .
O2 Co1 O2 C1 -106(100) 2_666 .
O5 Co1 O2 C1 -22.0(2) . .
O5 Co1 O2 C1 158.0(2) 2_666 .
O7 Co1 O2 C1 63.2(2) . .
O7 Co1 O2 C1 -116.8(2) 2_666 .
O2 Co1 O2 Co2 114(100) 2_666 2_666
O5 Co1 O2 Co2 -162.08(8) . 2_666
O5 Co1 O2 Co2 17.92(8) 2_666 2_666
O7 Co1 O2 Co2 -76.83(9) . 2_666
O7 Co1 O2 Co2 103.17(9) 2_666 2_666
O3 Co3 O5 Co2 -1.65(15) 1_565 .
N5 Co3 O5 Co2 -129.2(6) . .
N1 Co3 O5 Co2 96.60(14) . .
O1 Co3 O5 Co2 -176.51(13) . .
O7 Co3 O5 Co2 -88.92(13) . .
O3 Co3 O5 Co1 105.61(11) 1_565 .
N5 Co3 O5 Co1 -21.9(6) . .
N1 Co3 O5 Co1 -156.14(10) . .
O1 Co3 O5 Co1 -69.25(9) . .
O7 Co3 O5 Co1 18.33(8) . .
O4 Co2 O5 Co3 2.97(14) 1_565 .
N4 Co2 O5 Co3 -89.79(14) 2_665 .
N8 Co2 O5 Co3 127.8(7) 2_666 .
O6 Co2 O5 Co3 179.61(13) 2_666 .
O2 Co2 O5 Co3 89.80(13) 2_666 .
O4 Co2 O5 Co1 -105.16(10) 1_565 .
N4 Co2 O5 Co1 162.09(10) 2_665 .
N8 Co2 O5 Co1 19.6(8) 2_666 .
O6 Co2 O5 Co1 71.49(10) 2_666 .
O2 Co2 O5 Co1 -18.33(8) 2_666 .
O2 Co1 O5 Co3 69.03(9) . .
O2 Co1 O5 Co3 -110.97(9) 2_666 .
O5 Co1 O5 Co3 -152(100) 2_666 .
O7 Co1 O5 Co3 -20.36(9) . .
O7 Co1 O5 Co3 159.64(9) 2_666 .
O2 Co1 O5 Co2 -160.29(9) . .
O2 Co1 O5 Co2 19.71(9) 2_666 .
O5 Co1 O5 Co2 -21(100) 2_666 .
O7 Co1 O5 Co2 110.32(9) . .
O7 Co1 O5 Co2 -69.68(9) 2_666 .
O2 Co1 O7 C39 61.4(2) . .
O2 Co1 O7 C39 -118.6(2) 2_666 .
O5 Co1 O7 C39 157.3(2) . .
O5 Co1 O7 C39 -22.7(2) 2_666 .
O7 Co1 O7 C39 -70(100) 2_666 .
O2 Co1 O7 Co3 -78.56(8) . .
O2 Co1 O7 Co3 101.44(8) 2_666 .
O5 Co1 O7 Co3 17.34(8) . .
O5 Co1 O7 Co3 -162.66(8) 2_666 .
O7 Co1 O7 Co3 150(100) 2_666 .
O3 Co3 O7 C39 108.9(3) 1_565 .
O5 Co3 O7 C39 -154.7(3) . .
N5 Co3 O7 C39 18.7(3) . .
N1 Co3 O7 C39 -96.1(9) . .
O1 Co3 O7 C39 -68.0(3) . .
O3 Co3 O7 Co1 -114.34(9) 1_565 .
O5 Co3 O7 Co1 -17.87(8) . .
N5 Co3 O7 Co1 155.45(11) . .
N1 Co3 O7 Co1 40.7(9) . .
O1 Co3 O7 Co1 68.77(9) . .
O3 Co3 N1 C11 -81.4(3) 1_565 .
O5 Co3 N1 C11 -178.5(3) . .
N5 Co3 N1 C11 8.9(3) . .
O1 Co3 N1 C11 95.7(3) . .
O7 Co3 N1 C11 123.8(8) . .
O3 Co3 N1 C12 106.0(4) 1_565 .
O5 Co3 N1 C12 8.9(4) . .
N5 Co3 N1 C12 -163.7(4) . .
O1 Co3 N1 C12 -76.9(4) . .
O7 Co3 N1 C12 -48.9(10) . .
O3 Co3 N5 C25 171.8(3) 1_565 .
O5 Co3 N5 C25 -60.2(7) . .
N1 Co3 N5 C25 74.4(3) . .
O1 Co3 N5 C25 -12.9(3) . .
O7 Co3 N5 C25 -99.7(3) . .
O3 Co3 N5 C27 4.7(3) 1_565 .
O5 Co3 N5 C27 132.6(6) . .
N1 Co3 N5 C27 -92.7(3) . .
O1 Co3 N5 C27 179.9(3) . .
O7 Co3 N5 C27 93.1(3) . .
Co3 O1 C1 O2 10.6(5) . .
Co3 O1 C1 C2 -165.6(3) . .
Co1 O2 C1 O1 -20.6(5) . .
Co2 O2 C1 O1 104.8(3) 2_666 .
Co1 O2 C1 C2 155.8(2) . .
Co2 O2 C1 C2 -78.7(3) 2_666 .
O1 C1 C2 C3 -12.3(5) . .
O2 C1 C2 C3 171.0(3) . .
C1 C2 C3 C4 -125.3(4) . .
C1 C2 C3 C8 61.5(5) . .
C8 C3 C4 C5 0.2(6) . .
C2 C3 C4 C5 -173.1(3) . .
C3 C4 C5 C6 0.7(6) . .
C3 C4 C5 C9 175.8(4) . .
C4 C5 C6 C7 -1.2(7) . .
C9 C5 C6 C7 -176.3(4) . .
C5 C6 C7 C8 0.8(8) . .
C4 C3 C8 C7 -0.6(6) . .
C2 C3 C8 C7 172.7(4) . .
C6 C7 C8 C3 0.1(7) . .
C6 C5 C9 C10 83.4(6) . .
C4 C5 C9 C10 -91.5(6) . .
Co3 O3 C10 O4 13.8(7) 1_545 .
Co3 O3 C10 C9 -164.3(4) 1_545 .
Co2 O4 C10 O3 -10.6(7) 1_545 .
Co2 O4 C10 C9 167.5(4) 1_545 .
C5 C9 C10 O3 -155.1(4) . .
C5 C9 C10 O4 26.6(7) . .
C12 N1 C11 N2 -0.5(5) . .
Co3 N1 C11 N2 -174.9(3) . .
C13 N2 C11 N1 0.6(5) . .
C14 N2 C11 N1 -177.3(4) . .
C11 N1 C12 C13 0.3(5) . .
Co3 N1 C12 C13 173.9(3) . .
N1 C12 C13 N2 0.1(6) . .
C11 N2 C13 C12 -0.4(5) . .
C14 N2 C13 C12 177.4(4) . .
C11 N2 C14 C15 -40.1(6) . .
C13 N2 C14 C15 142.5(5) . .
N2 C14 C15 C20 -68.2(5) . .
N2 C14 C15 C16 109.7(4) . .
C20 C15 C16 C17 -1.9(6) . .
C14 C15 C16 C17 -179.8(4) . .
C15 C16 C17 C18 1.7(6) . .
C15 C16 C17 C21 177.0(4) . .
C16 C17 C18 C19 -0.1(6) . .
C21 C17 C18 C19 -175.4(4) . .
C17 C18 C19 C20 -1.4(7) . .
C18 C19 C20 C15 1.3(7) . .
C16 C15 C20 C19 0.3(6) . .
C14 C15 C20 C19 178.3(4) . .
C22 N3 C21 C17 16.9(9) . .
C24 N3 C21 C17 -166.5(5) . .
C18 C17 C21 N3 -124.7(5) . .
C16 C17 C21 N3 60.2(7) . .
C23 N4 C22 N3 -0.6(5) . .
Co2 N4 C22 N3 173.8(3) 2_665 .
C24 N3 C22 N4 0.4(5) . .
C21 N3 C22 N4 177.5(5) . .
C22 N4 C23 C24 0.5(5) . .
Co2 N4 C23 C24 -173.1(3) 2_665 .
N4 C23 C24 N3 -0.3(5) . .
C22 N3 C24 C23 0.0(5) . .
C21 N3 C24 C23 -177.2(5) . .
C27 N5 C25 N6 -1.0(5) . .
Co3 N5 C25 N6 -170.6(3) . .
C26 N6 C25 N5 0.6(5) . .
C28 N6 C25 N5 -175.6(4) . .
C25 N6 C26 C27 0.0(5) . .
C28 N6 C26 C27 176.0(4) . .
N6 C26 C27 N5 -0.6(6) . .
C25 N5 C27 C26 1.0(5) . .
Co3 N5 C27 C26 169.9(3) . .
C25 N6 C28 C29 71.5(6) . .
C26 N6 C28 C29 -103.9(6) . .
N6 C28 C29 C30 -93.1(6) . .
N6 C28 C29 C34 85.6(5) . .
C34 C29 C30 C31 -1.5(6) . .
C28 C29 C30 C31 177.2(4) . .
C29 C30 C31 C32 1.5(6) . .
C29 C30 C31 C35 -177.7(4) . .
C30 C31 C32 C33 0.6(7) . .
C35 C31 C32 C33 179.8(5) . .
C31 C32 C33 C34 -2.7(9) . .
C30 C29 C34 C33 -0.6(7) . .
C28 C29 C34 C33 -179.3(5) . .
C32 C33 C34 C29 2.7(9) . .
C36 N7 C35 C31 -2.2(8) . .
C38 N7 C35 C31 -179.6(4) . .
C32 C31 C35 N7 -97.2(6) . .
C30 C31 C35 N7 81.9(6) . .
C37 N8 C36 N7 -0.2(5) . .
Co2 N8 C36 N7 -177.9(3) 2_666 .
C38 N7 C36 N8 0.2(5) . .
C35 N7 C36 N8 -177.5(5) . .
C36 N8 C37 C38 0.1(5) . .
Co2 N8 C37 C38 177.9(3) 2_666 .
N8 C37 C38 N7 0.0(5) . .
C36 N7 C38 C37 -0.1(5) . .
C35 N7 C38 C37 177.8(5) . .
Co2 O6 C39 O7 12.2(5) 2_666 .
Co2 O6 C39 C40 -163.8(3) 2_666 .
Co1 O7 C39 O6 -22.3(4) . .
Co3 O7 C39 O6 101.4(4) . .
Co1 O7 C39 C40 153.8(3) . .
Co3 O7 C39 C40 -82.6(4) . .
O6 C39 C40 C41 5.5(7) . .
O7 C39 C40 C41 -170.9(5) . .
O6 C39 C40 C43 71.1(5) . 2_566
O7 C39 C40 C43 -105.4(4) . 2_566
C39 C40 C41 C46 -91.3(9) . .
C43 C40 C41 C46 -179.9(10) 2_566 .
C39 C40 C41 C42 86.8(15) . .
C43 C40 C41 C42 -1.8(14) 2_566 .
C46 C41 C42 C43 -2(3) . .
C40 C41 C42 C43 179.3(17) . .
C41 C42 C43 C44 3(3) . .
C41 C42 C43 C40 -178.0(15) . 2_566
C42 C43 C44 C45 -2.6(18) . .
C40 C43 C44 C45 177.9(8) 2_566 .
C43 C44 C45 C46 2.7(15) . .
C42 C41 C46 C45 2.4(19) . .
C40 C41 C46 C45 -179.5(8) . .
C44 C45 C46 C41 -2.6(16) . .
